data_4323584
loop_
_publ_author_name
'Nydia D. Villanueva'
'Jeffrey R. Bocarsly'
'Joseph W. Ziller'

_publ_section_title
;
 A Trapped Intermediate in the Copper(II)-Mediated Template Synthesis of
 an Amino Acid-Containing Ligand
;
_journal_name_full 'Inorganic Chemistry'
_journal_page_first 4585
_journal_page_last 4592
_journal_paper_doi 10.1021/ic961409l
_journal_volume 36
_journal_year 1997
_chemical_formula_sum 'C13 H18 Cl Cu N2 O7'
_chemical_formula_weight 413.28
_chemical_name_systematic
; 
 ? 
;
_space_group_IT_number 19
_symmetry_cell_setting orthorhombic
_symmetry_space_group_name_Hall 'P 2ac 2ab'
_symmetry_space_group_name_H-M 'P 21 21 21'
_atom_sites_solution_hydrogens geom
_atom_sites_solution_primary direct
_atom_sites_solution_secondary difmap
_audit_creation_method SHELXL
_cell_angle_alpha 90.00
_cell_angle_beta 90.00
_cell_angle_gamma 90.00
_cell_formula_units_Z 4
_cell_length_a 9.0066(5)
_cell_length_b 11.1040(6)
_cell_length_c 16.0091(15)
_cell_measurement_reflns_used 42
_cell_measurement_temperature 163
_cell_measurement_theta_max 14.30
_cell_measurement_theta_min 5.05
_cell_volume 1601.06(19)
_computing_cell_refinement 'Siemens XSCANS'
_computing_data_collection 'Siemens XSCANS'
_computing_data_reduction CARESS
_computing_molecular_graphics 'Siemens SHELXTL'
_computing_publication_material 'Siemens SHELXTL'
_computing_structure_refinement 'Siemens SHELXTL'
_computing_structure_solution 'Siemens SHELXTL'
_diffrn_ambient_temperature 163
_diffrn_measurement_device 'Siemens P4'
_diffrn_measurement_method '2\q/\w scans'
_diffrn_radiation_monochromator graphite
_diffrn_radiation_source 'sealed tube'
_diffrn_radiation_type MoK\a
_diffrn_radiation_wavelength 0.71073
_diffrn_reflns_av_R_equivalents 0.0000
_diffrn_reflns_av_sigmaI/netI 0.0229
_diffrn_reflns_limit_h_max 10
_diffrn_reflns_limit_h_min 0
_diffrn_reflns_limit_k_max 13
_diffrn_reflns_limit_k_min 0
_diffrn_reflns_limit_l_max 19
_diffrn_reflns_limit_l_min 0
_diffrn_reflns_number 1630
_diffrn_reflns_theta_max 24.97
_diffrn_reflns_theta_min 2.23
_diffrn_standards_decay_% '< 1.0%'
_diffrn_standards_interval_count 98
_diffrn_standards_number 2
_exptl_absorpt_coefficient_mu 1.570
_exptl_absorpt_correction_T_max 0.5764
_exptl_absorpt_correction_T_min 0.5332
_exptl_absorpt_correction_type empirical
_exptl_crystal_colour Blue
_exptl_crystal_density_diffrn 1.715
_exptl_crystal_density_meas ?
_exptl_crystal_density_method n/a
_exptl_crystal_description Prism
_exptl_crystal_F_000 848
_exptl_crystal_size_max 0.37
_exptl_crystal_size_mid 0.20
_exptl_crystal_size_min 0.19
_refine_diff_density_max 0.439
_refine_diff_density_min -0.341
_refine_diff_density_rms 0.054
_refine_ls_abs_structure_details 'Flack H D (1983), Acta Cryst. A39, 876-881'
_refine_ls_abs_structure_Flack -0.01(2)
_refine_ls_extinction_coef 0.0019(5)
_refine_ls_extinction_expression Fc^*^=kFc[1+0.001xFc^2^\l^3^/sin(2\q)]^-1/4^
_refine_ls_extinction_method SHELXL
_refine_ls_goodness_of_fit_all 1.054
_refine_ls_goodness_of_fit_obs 1.080
_refine_ls_matrix_type full
_refine_ls_number_parameters 311
_refine_ls_number_reflns 1630
_refine_ls_number_restraints 0
_refine_ls_restrained_S_all 1.054
_refine_ls_restrained_S_obs 1.080
_refine_ls_R_factor_all 0.0325
_refine_ls_R_factor_obs 0.0265
_refine_ls_shift/esd_max 0.017
_refine_ls_shift/esd_mean 0.001
_refine_ls_structure_factor_coef Fsqd
_refine_ls_weighting_details 'w=1/[\s^2^(Fo^2^)+(0.0326P)^2^+1.1255P] where P=(Fo^2^+2Fc^2^)/3'
_refine_ls_weighting_scheme calc
_refine_ls_wR_factor_all 0.0637
_refine_ls_wR_factor_obs 0.0612
_reflns_number_observed 1471
_reflns_number_total 1630
_reflns_observed_criterion >2sigma(I)
_cod_data_source_file ic961409l.cif
_cod_data_source_block jrb1
_cod_depositor_comments
;
The following automatic conversions were performed:

'_exptl_crystal_density_meas' value 'not_measured' was changed to '?'
- the value is perceived as not measured.

Automatic conversion script
Id: cif_fix_values 3008 2015-01-20 13:52:24Z robertas 

The following automatic conversions were performed:

'_refine_ls_weighting_scheme' value 'calc
w=1/[\s^2^(Fo^2^)+(0.0326P)^2^+1.1255P] where P=(Fo^2^+2Fc^2^)/3' was
changed to 'calc'. New tag '_refine_ls_weighting_details' was
created. The value of the new tag was set to
'w=1/[\s^2^(Fo^2^)+(0.0326P)^2^+1.1255P] where P=(Fo^2^+2Fc^2^)/3'.

Automatic conversion script
Id: cif_fix_values 3143 2015-03-26 13:38:13Z robertas 
;
_cod_original_cell_volume 1601.1(2)
_cod_database_code 4323584

loop_
_symmetry_equiv_pos_as_xyz
'x, y, z'
'-x+1/2, -y, z+1/2'
'-x, y+1/2, -z+1/2'
'x+1/2, -y+1/2, -z'

loop_
_atom_site_aniso_label
_atom_site_aniso_U_11
_atom_site_aniso_U_22
_atom_site_aniso_U_33
_atom_site_aniso_U_23
_atom_site_aniso_U_13
_atom_site_aniso_U_12
Cu1 0.0211(2) 0.0206(2) 0.0379(3) -0.0065(2) 0.0029(3) -0.0029(2)
N1 0.021(2) 0.020(2) 0.024(2) -0.001(2) -0.004(2) 0.0027(14)
N2 0.025(2) 0.031(2) 0.035(2) -0.001(2) 0.004(2) -0.004(2)
O1 0.0235(14) 0.020(2) 0.041(2) -0.0070(13) 0.0041(15) -0.0007(12)
O2 0.021(2) 0.0202(14) 0.054(2) -0.0059(13) 0.0063(14) 0.0026(12)
O3 0.049(2) 0.051(2) 0.048(2) 0.000(2) -0.010(2) 0.019(2)
C1 0.020(2) 0.018(2) 0.024(2) -0.004(2) -0.001(2) 0.000(2)
C2 0.024(2) 0.023(2) 0.026(2) -0.003(2) 0.001(2) 0.002(2)
C3 0.031(3) 0.023(2) 0.033(2) -0.006(2) 0.002(2) 0.000(2)
C4 0.034(2) 0.032(2) 0.029(2) -0.004(2) 0.005(2) -0.004(2)
C5 0.050(3) 0.044(3) 0.029(3) 0.003(2) -0.004(3) -0.001(3)
C6 0.056(4) 0.049(3) 0.043(3) -0.014(3) 0.023(3) -0.006(3)
C7 0.028(2) 0.026(2) 0.025(2) -0.004(2) 0.003(2) 0.000(2)
C8 0.020(2) 0.021(2) 0.038(2) 0.001(2) 0.010(2) 0.000(2)
C9 0.026(2) 0.033(3) 0.038(3) 0.007(2) 0.001(2) 0.000(2)
C10 0.029(2) 0.034(2) 0.066(3) 0.017(3) 0.006(3) 0.008(2)
C11 0.037(3) 0.022(2) 0.069(4) 0.000(3) 0.016(3) 0.003(2)
C12 0.036(3) 0.035(3) 0.046(3) -0.010(3) 0.007(3) -0.007(2)
C13 0.030(2) 0.026(2) 0.037(3) 0.003(2) 0.004(2) 0.001(2)
O4 0.095(4) 0.094(3) 0.048(2) 0.021(2) 0.007(2) 0.041(3)
O5 0.044(2) 0.096(4) 0.096(3) -0.035(3) -0.012(2) 0.008(2)
O6 0.079(6) 0.107(7) 0.125(9) 0.078(7) -0.041(6) -0.052(5)
O6A 0.172(26) 0.172(27) 0.104(17) 0.028(19) 0.014(20) -0.077(24)
O7 0.098(8) 0.112(7) 0.071(5) -0.046(5) 0.004(5) 0.050(6)
O7A 0.108(22) 0.266(40) 0.047(13) 0.079(22) 0.052(14) 0.094(27)
Cl1 0.0379(7) 0.0640(8) 0.0498(8) 0.0172(6) 0.0007(7) -0.0008(7)

loop_
_atom_site_label
_atom_site_type_symbol
_atom_site_fract_x
_atom_site_fract_y
_atom_site_fract_z
_atom_site_U_iso_or_equiv
_atom_site_thermal_displace_type
_atom_site_occupancy
_atom_site_calc_flag
_atom_site_refinement_flags
_atom_site_disorder_group
Cu1 Cu -0.05869(6) 0.69304(4) 0.45194(3) 0.0265(2) Uani 1 d . .
N1 N -0.1270(4) 0.5214(3) 0.4551(2) 0.0218(7) Uani 1 d . .
N2 N 0.0846(4) 0.6322(4) 0.3674(3) 0.0302(9) Uani 1 d . .
O1 O -0.2496(3) 0.7299(2) 0.5047(2) 0.0281(7) Uani 1 d . .
O2 O -0.4737(3) 0.6508(2) 0.5253(2) 0.0317(8) Uani 1 d . .
O3 O -0.1976(4) 0.6953(4) 0.3259(2) 0.0492(9) Uani 1 d . .
C1 C -0.2879(4) 0.5188(4) 0.4754(3) 0.0210(9) Uani 1 d . .
C2 C -0.3384(5) 0.6436(4) 0.5040(3) 0.0243(9) Uani 1 d . .
C3 C -0.0764(6) 0.4592(4) 0.3777(3) 0.0288(10) Uani 1 d . .
C4 C -0.0049(5) 0.5466(4) 0.3157(3) 0.0318(10) Uani 1 d . .
C5 C -0.1216(6) 0.6214(5) 0.2694(3) 0.0412(13) Uani 1 d . .
C6 C 0.0903(8) 0.4774(6) 0.2530(4) 0.049(2) Uani 1 d . .
C7 C -0.3269(5) 0.4234(4) 0.5403(3) 0.0265(9) Uani 1 d . .
C8 C -0.2964(4) 0.2935(4) 0.5145(3) 0.0264(9) Uani 1 d . .
C9 C -0.2185(5) 0.2177(4) 0.5657(3) 0.0323(11) Uani 1 d . .
C10 C -0.1961(5) 0.0976(4) 0.5439(4) 0.0427(12) Uani 1 d . .
C11 C -0.2527(6) 0.0544(5) 0.4706(4) 0.0428(15) Uani 1 d . .
C12 C -0.3310(6) 0.1298(5) 0.4176(4) 0.0391(12) Uani 1 d . .
C13 C -0.3512(5) 0.2492(4) 0.4394(3) 0.0310(11) Uani 1 d . .
O4 O 0.5194(6) 0.3865(4) 0.1253(2) 0.079(2) Uani 1 d . .
O5 O 0.7184(5) 0.3309(5) 0.2106(3) 0.0786(15) Uani 1 d . .
O6 O 0.4909(12) 0.2419(10) 0.2305(8) 0.103(4) Uani 0.70 d P .
O6A O 0.5468(36) 0.2121(29) 0.1700(17) 0.150(12) Uani 0.30 d P .
O7 O 0.5291(13) 0.4399(10) 0.2671(6) 0.094(4) Uani 0.70 d P .
O7A O 0.4692(33) 0.3509(40) 0.2574(13) 0.140(14) Uani 0.30 d P .
Cl1 Cl 0.5643(2) 0.34608(13) 0.20472(8) 0.0505(4) Uani 1 d . .
H1 H -0.0821(52) 0.4887(38) 0.4942(28) 0.024(12) Uiso 1 d . .
H3 H -0.2969(57) 0.7397(44) 0.3068(29) 0.040 Uiso 1 d . .
H1A H -0.3327(47) 0.5021(37) 0.4237(27) 0.019(11) Uiso 1 d . .
H2A H 0.1235(67) 0.6761(62) 0.3335(38) 0.061(21) Uiso 1 d . .
H2B H 0.1558(54) 0.5976(43) 0.3907(27) 0.024(13) Uiso 1 d . .
H3A H -0.0080(48) 0.4018(41) 0.3948(26) 0.025(12) Uiso 1 d . .
H3B H -0.1549(54) 0.4306(42) 0.3521(29) 0.030(13) Uiso 1 d . .
H5A H -0.0733(63) 0.6758(47) 0.2337(31) 0.045(14) Uiso 1 d . .
H5B H -0.1924(66) 0.5602(52) 0.2373(33) 0.058(17) Uiso 1 d . .
H6A H 0.1864(53) 0.4349(38) 0.2755(25) 0.020(11) Uiso 1 d . .
H6B H 0.0269(72) 0.4324(58) 0.2231(36) 0.064(20) Uiso 1 d . .
H6C H 0.1287(72) 0.5176(57) 0.2155(41) 0.067(22) Uiso 1 d . .
H7A H -0.4253(55) 0.4363(39) 0.5559(27) 0.032(12) Uiso 1 d . .
H7B H -0.2683(53) 0.4364(42) 0.5851(28) 0.029(13) Uiso 1 d . .
H9 H -0.1747(60) 0.2424(47) 0.6155(31) 0.048(16) Uiso 1 d . .
H10 H -0.1457(55) 0.0465(48) 0.5839(31) 0.044(15) Uiso 1 d . .
H11 H -0.2466(70) -0.0187(56) 0.4567(38) 0.067(19) Uiso 1 d . .
H12 H -0.3700(53) 0.0990(47) 0.3743(31) 0.038(15) Uiso 1 d . .
H13 H -0.4111(56) 0.2958(47) 0.4070(28) 0.036(13) Uiso 1 d . .

loop_
_atom_type_symbol
_atom_type_description
_atom_type_scat_dispersion_real
_atom_type_scat_dispersion_imag
_atom_type_scat_source
C C 0.0033 0.0016 'International Tables Vol C Tables 4.2.6.8 and 6.1.1.4'
H H 0.0000 0.0000 'International Tables Vol C Tables 4.2.6.8 and 6.1.1.4'
N N 0.0061 0.0033 'International Tables Vol C Tables 4.2.6.8 and 6.1.1.4'
O O 0.0106 0.0060 'International Tables Vol C Tables 4.2.6.8 and 6.1.1.4'
Cl Cl 0.1484 0.1585 'International Tables Vol C Tables 4.2.6.8 and 6.1.1.4'
Cu Cu 0.3201 1.2651 'International Tables Vol C Tables 4.2.6.8 and 6.1.1.4'

loop_
_geom_angle_atom_site_label_1
_geom_angle_atom_site_label_2
_geom_angle_atom_site_label_3
_geom_angle
_geom_angle_site_symmetry_1
_geom_angle_site_symmetry_3
_geom_angle_publ_flag
O2 Cu1 O1 94.54(12) 4_566 . yes
O2 Cu1 N2 100.16(15) 4_566 . yes
O1 Cu1 N2 159.10(14) . . yes
O2 Cu1 N1 166.33(15) 4_566 . yes
O1 Cu1 N1 85.31(12) . . yes
N2 Cu1 N1 83.9(2) . . yes
O2 Cu1 O3 111.11(14) 4_566 . yes
O1 Cu1 O3 84.36(13) . . yes
N2 Cu1 O3 76.5(2) . . yes
N1 Cu1 O3 82.51(15) . . yes
C1 N1 C3 118.2(3) . . yes
C1 N1 Cu1 108.8(2) . . yes
C3 N1 Cu1 109.0(3) . . yes
C4 N2 Cu1 104.0(3) . . yes
C2 O1 Cu1 113.5(2) . . yes
C2 O2 Cu1 119.3(3) . 4_466 yes
C5 O3 Cu1 106.6(3) . . yes
N1 C1 C7 112.8(4) . . yes
N1 C1 C2 109.8(3) . . yes
C7 C1 C2 110.9(3) . . yes
O1 C2 O2 124.4(4) . . yes
O1 C2 C1 120.6(4) . . yes
O2 C2 C1 115.1(4) . . yes
N1 C3 C4 112.0(3) . . yes
N2 C4 C5 107.1(4) . . yes
N2 C4 C6 112.4(4) . . yes
C5 C4 C6 109.9(4) . . yes
N2 C4 C3 105.7(4) . . yes
C5 C4 C3 111.7(4) . . yes
C6 C4 C3 110.1(4) . . yes
O3 C5 C4 109.9(4) . . yes
C1 C7 C8 115.6(4) . . yes
C9 C8 C13 118.9(4) . . yes
C9 C8 C7 120.8(4) . . yes
C13 C8 C7 120.3(4) . . yes
C8 C9 C10 120.9(5) . . yes
C11 C10 C9 119.8(5) . . yes
C10 C11 C12 120.2(5) . . yes
C11 C12 C13 119.5(5) . . yes
C12 C13 C8 120.7(5) . . yes
O6A O6 O7A 128.2(21) . . no
O6A O6 Cl1 77.3(16) . . no
O7A O6 Cl1 52.9(11) . . no
O6 O6A Cl1 58.5(16) . . no
O7A O7 Cl1 52.9(11) . . no
O7 O7A Cl1 78.3(22) . . no
O7 O7A O6 141.6(25) . . no
Cl1 O7A O6 67.6(15) . . no
O7A Cl1 O6 59.5(19) . . no
O7A Cl1 O5 131.5(13) . . no
O6 Cl1 O5 110.5(5) . . no
O7A Cl1 O4 114.5(11) . . no
O6 Cl1 O4 113.3(5) . . no
O5 Cl1 O4 112.6(3) . . no
O7A Cl1 O7 48.9(22) . . no
O6 Cl1 O7 106.5(8) . . no
O5 Cl1 O7 104.6(5) . . no
O4 Cl1 O7 108.9(5) . . no
O7A Cl1 O6A 102.4(23) . . no
O6 Cl1 O6A 44.2(8) . . no
O5 Cl1 O6A 90.5(12) . . no
O4 Cl1 O6A 87.4(10) . . no
O7 Cl1 O6A 150.6(11) . . no

loop_
_geom_bond_atom_site_label_1
_geom_bond_atom_site_label_2
_geom_bond_distance
_geom_bond_site_symmetry_2
_geom_bond_publ_flag
Cu1 O2 1.930(3) 4_566 yes
Cu1 O1 1.959(3) . yes
Cu1 N2 1.989(4) . yes
Cu1 N1 2.004(3) . yes
Cu1 O3 2.374(4) . yes
N1 C1 1.486(5) . yes
N1 C3 1.489(5) . yes
N2 C4 1.496(6) . yes
O1 C2 1.247(5) . yes
O2 C2 1.268(5) . yes
O2 Cu1 1.930(3) 4_466 no
O3 C5 1.401(6) . yes
C1 C7 1.525(6) . yes
C1 C2 1.529(5) . yes
C3 C4 1.530(6) . yes
C4 C5 1.531(7) . yes
C4 C6 1.527(7) . yes
C7 C8 1.526(6) . yes
C8 C9 1.368(6) . yes
C8 C13 1.390(6) . yes
C9 C10 1.393(7) . yes
C10 C11 1.367(8) . yes
C11 C12 1.384(8) . yes
C12 C13 1.383(7) . yes
O4 Cl1 1.408(4) . no
O5 Cl1 1.401(4) . no
O6 O6A 1.14(3) . no
O6 O7A 1.30(4) . no
O6 Cl1 1.394(8) . no
O6A Cl1 1.60(3) . no
O7 O7A 1.14(4) . no
O7 Cl1 1.478(8) . no
O7A Cl1 1.20(2) . no
